data_7116172
loop_
_publ_author_name
'Byron J. Truscott'
'Fady Nahra'
'Alexandra M. Z. Slawin'
'David B. Cordes'
'Steven P. Nolan'

_publ_section_title
;
 Fluoride, bifluoride and trifluoromethyl complexes of iridium(I) and
 rhodium(I)
;
_journal_name_full Chem.Commun.
_journal_page_first 62
_journal_paper_doi 10.1039/C4cc07772E
_journal_volume 51
_journal_year 2015
_chemical_formula_moiety 'C24 H36 F3 N2 Rh'
_chemical_formula_sum 'C24 H36 F3 N2 Rh'
_chemical_formula_weight 512.46
_space_group_IT_number 2
_symmetry_cell_setting triclinic
_symmetry_Int_Tables_number 2
_symmetry_space_group_name_Hall '-P 1'
_symmetry_space_group_name_H-M 'P -1'
_atom_sites_solution_hydrogens geom
_atom_sites_solution_primary direct
_atom_sites_solution_secondary difmap
_cell_angle_alpha 80.696(11)
_cell_angle_beta 71.535(9)
_cell_angle_gamma 71.882(8)
_cell_formula_units_Z 2
_cell_length_a 10.0150(6)
_cell_length_b 10.5165(9)
_cell_length_c 12.2179(9)
_cell_measurement_reflns_used 4142
_cell_measurement_temperature 173
_cell_measurement_theta_max 25.35
_cell_measurement_theta_min 1.76
_cell_volume 1157.20(17)
_computing_cell_refinement 'CrystalClear-SM Expert 2.1 b29'
_computing_data_collection 'CrystalClear-SM Expert 2.1 b29 (Rigaku, 2013)'
_computing_data_reduction 'CrystalClear-SM Expert 2.1 b29'
_computing_molecular_graphics 'CrystalStructure 4.1'
_computing_publication_material 'CrystalStructure 4.1 (Rigaku, 2014)'
_computing_structure_refinement 'SHELXL-2013 (Sheldrick, 2013)'
_computing_structure_solution 'DIRDIF99-PATTY (Gould, et al., 1999)'
_diffrn_ambient_temperature 173
_diffrn_detector_area_resol_mean 5.811
_diffrn_measured_fraction_theta_full 0.991
_diffrn_measured_fraction_theta_max 0.987
_diffrn_measurement_device_type 'Rigaku XtaLAB P200'
_diffrn_measurement_method \w
_diffrn_radiation_type 'Mo K\a'
_diffrn_radiation_wavelength 0.71075
_diffrn_reflns_av_R_equivalents 0.0892
_diffrn_reflns_Laue_measured_fraction_full 0.991
_diffrn_reflns_Laue_measured_fraction_max 0.987
_diffrn_reflns_limit_h_max 12
_diffrn_reflns_limit_h_min -12
_diffrn_reflns_limit_k_max 12
_diffrn_reflns_limit_k_min -12
_diffrn_reflns_limit_l_max 14
_diffrn_reflns_limit_l_min -14
_diffrn_reflns_number 14247
_diffrn_reflns_point_group_measured_fraction_full 0.991
_diffrn_reflns_point_group_measured_fraction_max 0.987
_diffrn_reflns_theta_full 25.242
_diffrn_reflns_theta_max 25.426
_diffrn_reflns_theta_min 1.762
_diffrn_standards_number 0
_exptl_absorpt_coefficient_mu 0.773
_exptl_absorpt_correction_T_max 0.962
_exptl_absorpt_correction_T_min 0.693
_exptl_absorpt_correction_type multi-scan
_exptl_absorpt_process_details 'REQAB (Rigaku, 1998)'
_exptl_crystal_colour orange
_exptl_crystal_density_diffrn 1.471
_exptl_crystal_density_method 'not measured'
_exptl_crystal_description prism
_exptl_crystal_F_000 532.00
_exptl_crystal_size_max 0.150
_exptl_crystal_size_mid 0.060
_exptl_crystal_size_min 0.050
_refine_diff_density_max 2.08
_refine_diff_density_min -0.81
_refine_ls_extinction_method none
_refine_ls_goodness_of_fit_ref 0.999
_refine_ls_hydrogen_treatment constr
_refine_ls_number_parameters 271
_refine_ls_number_reflns 4217
_refine_ls_number_restraints 0
_refine_ls_R_factor_all 0.0569
_refine_ls_R_factor_gt 0.0535
_refine_ls_shift/su_max 0.000
_refine_ls_structure_factor_coef Fsqd
_refine_ls_weighting_details 'w = 1/[\s^2^(Fo^2^)+(0.0731P)^2^+0.0000P] where P=(Fo^2^+2Fc^2^)/3'
_refine_ls_weighting_scheme calc
_refine_ls_wR_factor_gt 0.1267
_refine_ls_wR_factor_ref 0.1281
_reflns_number_gt 3658
_reflns_number_total 4217
_reflns_threshold_expression F^2^>2.0\s(F^2^)
_cod_data_source_file c4cc07772e2_a.cif
_cod_data_source_block 13
_cod_database_code 7116172
_shelxl_res_file
;
TITL SNBT67
CELL  0.71075 10.01500 10.51650 12.21790 80.69620 71.53490 71.88150
ZERR  2 0.00063 0.00088 0.00087 0.01100 0.00870 0.00840
LATT 1
SFAC C H F N RH
UNIT 48 72 6 4 2
L.S. 5
FMAP 2
PLAN 5
HTAB
BOND $H
CONF
LIST 4
TEMP -100.0
ACTA
SIZE 0.050 0.060 0.150
WGHT    0.073100
FVAR       0.84270
RH1   5    0.219988    0.125207    0.234860    11.00000    0.03013    0.02768 =
         0.03263    0.00209   -0.00737   -0.01387
F1    3    0.136482    0.318766    0.054575    11.00000    0.09004    0.07881 =
         0.06049    0.02931    0.00067    0.01443
F2    3    0.228527    0.127954   -0.008221    11.00000    0.18087    0.09804 =
         0.04245    0.00729   -0.02841   -0.09747
F3    3    0.362734    0.239817    0.005021    11.00000    0.07464    0.14289 =
         0.05315    0.04130   -0.02220   -0.07143
N1    4   -0.106676    0.178446    0.254369    11.00000    0.03269    0.03127 =
         0.03965   -0.00109   -0.01019   -0.01302
N3    4    0.013925   -0.023532    0.213129    11.00000    0.03152    0.03154 =
         0.04203   -0.00355   -0.00793   -0.01468
C2    1    0.029521    0.092309    0.234704    11.00000    0.03651    0.02940 =
         0.03041   -0.00147   -0.00674   -0.01431
C4    1   -0.129261   -0.009218    0.217628    11.00000    0.03588    0.03795 =
         0.05456   -0.00567   -0.01153   -0.01851
AFIX  43
H4    2   -0.166929   -0.076043    0.204404    11.00000   -1.20000
AFIX   0
C5    1   -0.204734    0.115912    0.243998    11.00000    0.03101    0.04084 =
         0.05436   -0.00328   -0.01160   -0.01434
AFIX  43
H5    2   -0.306651    0.155009    0.253858    11.00000   -1.20000
AFIX   0
C6    1   -0.140885    0.317128    0.284147    11.00000    0.03707    0.02890 =
         0.03848    0.00190   -0.01046   -0.01411
AFIX  13
H6    2   -0.046828    0.333611    0.281657    11.00000   -1.20000
AFIX   0
C7    1   -0.206143    0.419464    0.198118    11.00000    0.05316    0.03887 =
         0.04313    0.00437   -0.01781   -0.00811
AFIX  23
H7A   2   -0.138876    0.406113    0.119022    11.00000   -1.20000
H7B   2   -0.300645    0.407106    0.199299    11.00000   -1.20000
AFIX   0
C8    1   -0.230108    0.560344    0.229949    11.00000    0.08140    0.03109 =
         0.06124    0.01220   -0.02808   -0.01383
AFIX  23
H8A   2   -0.275422    0.626477    0.175350    11.00000   -1.20000
H8B   2   -0.134295    0.574386    0.222630    11.00000   -1.20000
AFIX   0
C9    1   -0.328382    0.583531    0.352891    11.00000    0.06359    0.02986 =
         0.06790   -0.00707   -0.02406   -0.00040
AFIX  23
H9A   2   -0.336346    0.673852    0.372472    11.00000   -1.20000
H9B   2   -0.427825    0.580028    0.357954    11.00000   -1.20000
AFIX   0
C10   1   -0.268313    0.479073    0.438888    11.00000    0.06579    0.03567 =
         0.04912   -0.00620   -0.01711   -0.00418
AFIX  23
H10A  2   -0.338470    0.492120    0.516955    11.00000   -1.20000
H10B  2   -0.174961    0.490667    0.441391    11.00000   -1.20000
AFIX   0
C11   1   -0.241988    0.337223    0.406548    11.00000    0.04701    0.03287 =
         0.04243    0.00126   -0.01102   -0.00900
AFIX  23
H11A  2   -0.197354    0.271180    0.461551    11.00000   -1.20000
H11B  2   -0.336683    0.322147    0.411836    11.00000   -1.20000
AFIX   0
C12   1    0.135997   -0.145589    0.185065    11.00000    0.03314    0.02892 =
         0.04245   -0.00491   -0.00774   -0.01043
AFIX  13
H12   2    0.224229   -0.127539    0.193911    11.00000   -1.20000
AFIX   0
C13   1    0.172358   -0.178289    0.060973    11.00000    0.05387    0.03494 =
         0.04459   -0.00242   -0.01307   -0.01587
AFIX  23
H13A  2    0.088035   -0.198464    0.048928    11.00000   -1.20000
H13B  2    0.191516   -0.099895    0.008226    11.00000   -1.20000
AFIX   0
C14   1    0.305987   -0.297891    0.033597    11.00000    0.05603    0.04272 =
         0.04723   -0.01349   -0.00448   -0.01698
AFIX  23
H14A  2    0.391576   -0.275209    0.040693    11.00000   -1.20000
H14B  2    0.327513   -0.319513   -0.047206    11.00000   -1.20000
AFIX   0
C15   1    0.282093   -0.419576    0.114892    11.00000    0.07268    0.03555 =
         0.07109   -0.00804   -0.00886   -0.01171
AFIX  23
H15A  2    0.203974   -0.448700    0.101403    11.00000   -1.20000
H15B  2    0.373260   -0.494301    0.098486    11.00000   -1.20000
AFIX   0
C16   1    0.239039   -0.387619    0.239990    11.00000    0.07636    0.03692 =
         0.06769    0.00459   -0.00756   -0.00695
AFIX  23
H16A  2    0.323485   -0.372549    0.256274    11.00000   -1.20000
H16B  2    0.214504   -0.465446    0.290828    11.00000   -1.20000
AFIX   0
C17   1    0.108799   -0.264375    0.267932    11.00000    0.05904    0.03510 =
         0.04592   -0.00076   -0.00519   -0.01277
AFIX  23
H17A  2    0.020389   -0.283879    0.263039    11.00000   -1.20000
H17B  2    0.090596   -0.242194    0.348047    11.00000   -1.20000
AFIX   0
C18   1    0.240994    0.201367    0.065196    11.00000    0.04026    0.03968 =
         0.03534    0.00148   -0.00825   -0.01984
C19   1    0.229844   -0.001838    0.396503    11.00000    0.04476    0.04889 =
         0.03797    0.01674   -0.01663   -0.02552
AFIX  43
H19   2    0.178786   -0.053869    0.377720    11.00000   -1.20000
AFIX   0
C20   1    0.156017    0.127890    0.422083    11.00000    0.03574    0.05373 =
         0.03323    0.00107   -0.00822   -0.01541
AFIX  43
H20   2    0.056589    0.157485    0.421052    11.00000   -1.20000
AFIX   0
C21   1    0.215330    0.228556    0.451628    11.00000    0.05630    0.06768 =
         0.04991   -0.01083   -0.01521   -0.02369
AFIX  23
H21A  2    0.218317    0.209064    0.532984    11.00000   -1.20000
H21B  2    0.147568    0.319077    0.445387    11.00000   -1.20000
AFIX   0
C22   1    0.367989    0.229231    0.374331    11.00000    0.04924    0.04572 =
         0.05736   -0.00261   -0.01812   -0.02304
AFIX  23
H22A  2    0.382643    0.318072    0.374411    11.00000   -1.20000
H22B  2    0.441564    0.161283    0.407049    11.00000   -1.20000
AFIX   0
C23   1    0.394026    0.200102    0.250632    11.00000    0.03222    0.03020 =
         0.04530    0.00464   -0.01334   -0.01418
AFIX  43
H23   2    0.366728    0.273441    0.198033    11.00000   -1.20000
AFIX   0
C24   1    0.454843    0.073888    0.209470    11.00000    0.02864    0.03662 =
         0.04461    0.00392   -0.00743   -0.01480
AFIX  43
H24   2    0.471279    0.067697    0.129304    11.00000   -1.20000
AFIX   0
C25   1    0.497220   -0.054357    0.280449    11.00000    0.03499    0.04265 =
         0.06855    0.00900   -0.01175   -0.01325
AFIX  23
H25A  2    0.591513   -0.061298    0.294297    11.00000   -1.20000
H25B  2    0.512991   -0.130577    0.235344    11.00000   -1.20000
AFIX   0
C26   1    0.385385   -0.067142    0.396132    11.00000    0.04692    0.04669 =
         0.06431    0.01977   -0.01605   -0.01432
AFIX  23
H26A  2    0.396922   -0.163572    0.420116    11.00000   -1.20000
H26B  2    0.406788   -0.027193    0.454470    11.00000   -1.20000
AFIX   0
HKLF 4
 
REM  SNBT67
REM R1 =  0.0535 for    3658 Fo > 4sig(Fo)  and  0.0569 for all    4217 data
REM    271 parameters refined using      0 restraints
 
END  
     
WGHT      0.0732      0.0000 

REM Instructions for potential hydrogen bonds
HTAB C7 F1
HTAB C13 F2

REM Highest difference peak  2.081,  deepest hole -0.806,  1-sigma level  0.140
Q1    1   0.2867  0.0922  0.2798  11.00000  0.05    2.08
Q2    1   0.1597  0.1570  0.1848  11.00000  0.05    2.01
Q3    1   0.1431  0.1699  0.3008  11.00000  0.05    1.51
Q4    1   0.3038  0.0755  0.1804  11.00000  0.05    1.51
Q5    1   0.2492  0.1943  0.2162  11.00000  0.05    0.81
;

loop_
_symmetry_equiv_pos_site_id
_symmetry_equiv_pos_as_xyz
1 +X,+Y,+Z
2 -X,-Y,-Z

loop_
_atom_site_label
_atom_site_type_symbol
_atom_site_fract_x
_atom_site_fract_y
_atom_site_fract_z
_atom_site_U_iso_or_equiv
_atom_site_adp_type
_atom_site_occupancy
_atom_site_site_symmetry_multiplicity
_atom_site_calc_flag
_atom_site_refinement_flags
Rh1 Rh 0.21999(3) 0.12521(3) 0.23486(3) 0.02963(15) Uani 1 2 d .
F1 F 0.1365(5) 0.3188(4) 0.0546(3) 0.0950(14) Uani 1 2 d .
F2 F 0.2285(6) 0.1280(4) -0.0082(3) 0.0953(15) Uani 1 2 d .
F3 F 0.3627(4) 0.2398(5) 0.0050(3) 0.0851(13) Uani 1 2 d .
N1 N -0.1067(4) 0.1785(4) 0.2544(3) 0.0337(8) Uani 1 2 d .
N3 N 0.0139(4) -0.0235(4) 0.2131(3) 0.0341(8) Uani 1 2 d .
C2 C 0.0295(5) 0.0923(4) 0.2347(4) 0.0316(9) Uani 1 2 d .
C4 C -0.1293(5) -0.0092(5) 0.2176(4) 0.0408(11) Uani 1 2 d .
C5 C -0.2047(5) 0.1159(5) 0.2440(4) 0.0412(11) Uani 1 2 d .
C6 C -0.1409(5) 0.3171(4) 0.2842(4) 0.0342(10) Uani 1 2 d .
C7 C -0.2061(6) 0.4195(5) 0.1981(4) 0.0460(12) Uani 1 2 d .
C8 C -0.2301(7) 0.5603(5) 0.2299(5) 0.0583(15) Uani 1 2 d .
C9 C -0.3284(6) 0.5835(5) 0.3529(5) 0.0550(14) Uani 1 2 d .
C10 C -0.2683(7) 0.4791(5) 0.4389(5) 0.0520(13) Uani 1 2 d .
C11 C -0.2420(6) 0.3372(5) 0.4066(4) 0.0422(11) Uani 1 2 d .
C12 C 0.1360(5) -0.1456(4) 0.1851(4) 0.0348(10) Uani 1 2 d .
C13 C 0.1724(6) -0.1783(5) 0.0610(4) 0.0439(11) Uani 1 2 d .
C14 C 0.3060(6) -0.2979(5) 0.0336(5) 0.0491(12) Uani 1 2 d .
C15 C 0.2821(7) -0.4196(5) 0.1149(5) 0.0629(16) Uani 1 2 d .
C16 C 0.2390(7) -0.3876(5) 0.2400(5) 0.0666(18) Uani 1 2 d .
C17 C 0.1088(6) -0.2644(5) 0.2679(5) 0.0494(13) Uani 1 2 d .
C18 C 0.2410(5) 0.2014(5) 0.0652(4) 0.0374(10) Uani 1 2 d .
C19 C 0.2298(5) -0.0018(5) 0.3965(4) 0.0420(12) Uani 1 2 d .
C20 C 0.1560(5) 0.1279(5) 0.4221(4) 0.0411(11) Uani 1 2 d .
C21 C 0.2153(6) 0.2286(6) 0.4516(5) 0.0556(14) Uani 1 2 d .
C22 C 0.3680(6) 0.2292(5) 0.3743(5) 0.0478(12) Uani 1 2 d .
C23 C 0.3940(5) 0.2001(4) 0.2506(4) 0.0349(10) Uani 1 2 d .
C24 C 0.4548(5) 0.0739(4) 0.2095(4) 0.0368(10) Uani 1 2 d .
C25 C 0.4972(5) -0.0544(5) 0.2804(5) 0.0504(13) Uani 1 2 d .
C26 C 0.3854(6) -0.0671(6) 0.3961(5) 0.0551(14) Uani 1 2 d .
H4 H -0.16693 -0.07604 0.2044 0.0490 Uiso 1 2 calc R
H5 H -0.30665 0.15501 0.25386 0.0494 Uiso 1 2 calc R
H6 H -0.04683 0.33361 0.28166 0.0410 Uiso 1 2 calc R
H7A H -0.13888 0.40611 0.11902 0.0552 Uiso 1 2 calc R
H7B H -0.30065 0.40711 0.1993 0.0552 Uiso 1 2 calc R
H8A H -0.27542 0.62648 0.17535 0.0699 Uiso 1 2 calc R
H8B H -0.13429 0.57439 0.22263 0.0699 Uiso 1 2 calc R
H9A H -0.33635 0.67385 0.37247 0.0660 Uiso 1 2 calc R
H9B H -0.42783 0.58003 0.35795 0.0660 Uiso 1 2 calc R
H10A H -0.33847 0.49212 0.51696 0.0624 Uiso 1 2 calc R
H10B H -0.17496 0.49067 0.44139 0.0624 Uiso 1 2 calc R
H11A H -0.19735 0.27118 0.46155 0.0506 Uiso 1 2 calc R
H11B H -0.33668 0.32215 0.41184 0.0506 Uiso 1 2 calc R
H12 H 0.22423 -0.12754 0.19391 0.0418 Uiso 1 2 calc R
H13A H 0.08804 -0.19846 0.04893 0.0527 Uiso 1 2 calc R
H13B H 0.19152 -0.0999 0.00823 0.0527 Uiso 1 2 calc R
H14A H 0.39158 -0.27521 0.04069 0.0589 Uiso 1 2 calc R
H14B H 0.32751 -0.31951 -0.04721 0.0589 Uiso 1 2 calc R
H15A H 0.20397 -0.4487 0.1014 0.0755 Uiso 1 2 calc R
H15B H 0.37326 -0.4943 0.09849 0.0755 Uiso 1 2 calc R
H16A H 0.32349 -0.37255 0.25627 0.0799 Uiso 1 2 calc R
H16B H 0.2145 -0.46545 0.29083 0.0799 Uiso 1 2 calc R
H17A H 0.02039 -0.28388 0.26304 0.0593 Uiso 1 2 calc R
H17B H 0.0906 -0.24219 0.34805 0.0593 Uiso 1 2 calc R
H19 H 0.17879 -0.05387 0.37772 0.0505 Uiso 1 2 calc R
H20 H 0.05659 0.15748 0.42105 0.0493 Uiso 1 2 calc R
H21A H 0.21832 0.20906 0.53298 0.0667 Uiso 1 2 calc R
H21B H 0.14757 0.31908 0.44539 0.0667 Uiso 1 2 calc R
H22A H 0.38264 0.31807 0.37441 0.0574 Uiso 1 2 calc R
H22B H 0.44156 0.16128 0.40705 0.0574 Uiso 1 2 calc R
H23 H 0.36673 0.27344 0.19803 0.0419 Uiso 1 2 calc R
H24 H 0.47128 0.0677 0.1293 0.0441 Uiso 1 2 calc R
H25A H 0.59151 -0.0613 0.2943 0.0605 Uiso 1 2 calc R
H25B H 0.51299 -0.13058 0.23534 0.0605 Uiso 1 2 calc R
H26A H 0.39692 -0.16357 0.42012 0.0661 Uiso 1 2 calc R
H26B H 0.40679 -0.02719 0.45447 0.0661 Uiso 1 2 calc R

loop_
_atom_site_aniso_label
_atom_site_aniso_U_11
_atom_site_aniso_U_22
_atom_site_aniso_U_33
_atom_site_aniso_U_12
_atom_site_aniso_U_13
_atom_site_aniso_U_23
Rh1 0.0301(2) 0.0277(2) 0.0326(2) -0.01387(15) -0.00737(15) 0.00209(14)
F1 0.090(3) 0.079(3) 0.060(2) 0.014(2) 0.001(2) 0.0293(19)
F2 0.181(4) 0.098(3) 0.0425(18) -0.097(3) -0.028(2) 0.0073(18)
F3 0.075(2) 0.143(4) 0.053(2) -0.071(2) -0.0222(18) 0.041(2)
N1 0.033(2) 0.0313(19) 0.040(2) -0.0130(16) -0.0102(17) -0.0011(16)
N3 0.032(2) 0.0315(19) 0.042(2) -0.0147(16) -0.0079(16) -0.0036(16)
C2 0.037(2) 0.029(2) 0.030(2) -0.0143(19) -0.0067(19) -0.0015(18)
C4 0.036(3) 0.038(3) 0.055(3) -0.019(2) -0.012(2) -0.006(2)
C5 0.031(2) 0.041(3) 0.054(3) -0.014(2) -0.012(2) -0.003(2)
C6 0.037(2) 0.029(2) 0.038(2) -0.0141(19) -0.010(2) 0.0019(19)
C7 0.053(3) 0.039(3) 0.043(3) -0.008(2) -0.018(2) 0.004(2)
C8 0.081(4) 0.031(3) 0.061(3) -0.014(3) -0.028(3) 0.012(2)
C9 0.064(4) 0.030(3) 0.068(4) -0.000(2) -0.024(3) -0.007(2)
C10 0.066(4) 0.036(3) 0.049(3) -0.004(3) -0.017(3) -0.006(2)
C11 0.047(3) 0.033(2) 0.042(3) -0.009(2) -0.011(2) 0.001(2)
C12 0.033(2) 0.029(2) 0.042(3) -0.0104(19) -0.008(2) -0.0049(19)
C13 0.054(3) 0.035(3) 0.045(3) -0.016(2) -0.013(2) -0.002(2)
C14 0.056(3) 0.043(3) 0.047(3) -0.017(2) -0.004(2) -0.013(2)
C15 0.073(4) 0.036(3) 0.071(4) -0.012(3) -0.009(3) -0.008(3)
C16 0.076(4) 0.037(3) 0.068(4) -0.007(3) -0.008(3) 0.005(3)
C17 0.059(3) 0.035(3) 0.046(3) -0.013(2) -0.005(3) -0.001(2)
C18 0.040(3) 0.040(3) 0.035(2) -0.020(2) -0.008(2) 0.001(2)
C19 0.045(3) 0.049(3) 0.038(3) -0.026(2) -0.017(2) 0.017(2)
C20 0.036(3) 0.054(3) 0.033(2) -0.015(2) -0.008(2) 0.001(2)
C21 0.056(3) 0.068(4) 0.050(3) -0.024(3) -0.015(3) -0.011(3)
C22 0.049(3) 0.046(3) 0.057(3) -0.023(2) -0.018(3) -0.003(2)
C23 0.032(2) 0.030(2) 0.045(3) -0.0142(19) -0.013(2) 0.005(2)
C24 0.029(2) 0.037(2) 0.045(3) -0.015(2) -0.007(2) 0.004(2)
C25 0.035(3) 0.043(3) 0.069(4) -0.013(2) -0.012(2) 0.009(2)
C26 0.047(3) 0.047(3) 0.064(4) -0.014(2) -0.016(3) 0.020(3)

loop_
_atom_type_symbol
_atom_type_description
_atom_type_scat_dispersion_real
_atom_type_scat_dispersion_imag
_atom_type_scat_source
C C 0.0033 0.0016
;
International Tables for Crystallography
(Vol. C, Tables 4.2.6.8 and 6.1.1.4)
;
H H 0.0000 0.0000
;
International Tables for Crystallography
(Vol. C, Table 6.1.1.4)
;
F F 0.0171 0.0103
;
International Tables for Crystallography
(Vol. C, Tables 4.2.6.8 and 6.1.1.4)
;
N N 0.0061 0.0033
;
International Tables for Crystallography
(Vol. C, Tables 4.2.6.8 and 6.1.1.4)
;
Rh Rh -1.1178 0.9187
;
International Tables for Crystallography
(Vol. C, Tables 4.2.6.8 and 6.1.1.4)
;

loop_
_geom_angle_atom_site_label_1
_geom_angle_atom_site_label_2
_geom_angle_atom_site_label_3
_geom_angle
_geom_angle_publ_flag
C2 Rh1 C18 87.3(2) yes
C2 Rh1 C19 93.19(19) yes
C2 Rh1 C20 93.2(2) yes
C2 Rh1 C23 167.94(15) yes
C2 Rh1 C24 155.19(18) yes
C18 Rh1 C19 166.14(17) yes
C18 Rh1 C20 157.49(18) yes
C18 Rh1 C23 93.6(2) yes
C18 Rh1 C24 92.15(19) yes
C19 Rh1 C20 36.34(18) yes
C19 Rh1 C23 88.7(2) yes
C19 Rh1 C24 81.58(18) yes
C20 Rh1 C23 81.3(2) yes
C20 Rh1 C24 96.5(2) yes
C23 Rh1 C24 36.85(17) yes
C2 N1 C5 110.3(4) yes
C2 N1 C6 123.1(4) yes
C5 N1 C6 126.5(4) yes
C2 N3 C4 110.8(3) yes
C2 N3 C12 123.6(4) yes
C4 N3 C12 125.6(4) yes
Rh1 C2 N1 129.0(4) yes
Rh1 C2 N3 126.3(3) yes
N1 C2 N3 104.7(4) yes
N3 C4 C5 107.0(5) yes
N1 C5 C4 107.1(4) yes
N1 C6 C7 112.4(4) yes
N1 C6 C11 111.1(4) yes
C7 C6 C11 110.5(3) yes
C6 C7 C8 109.6(5) yes
C7 C8 C9 111.6(4) yes
C8 C9 C10 111.2(4) yes
C9 C10 C11 111.4(5) yes
C6 C11 C10 110.4(4) yes
N3 C12 C13 112.1(4) yes
N3 C12 C17 112.1(3) yes
C13 C12 C17 111.0(4) yes
C12 C13 C14 110.1(4) yes
C13 C14 C15 111.2(4) yes
C14 C15 C16 111.0(5) yes
C15 C16 C17 112.2(5) yes
C12 C17 C16 111.1(4) yes
Rh1 C18 F1 113.0(3) yes
Rh1 C18 F2 118.1(3) yes
Rh1 C18 F3 118.9(4) yes
F1 C18 F2 101.5(5) yes
F1 C18 F3 99.5(4) yes
F2 C18 F3 102.7(4) yes
Rh1 C19 C20 70.4(3) yes
Rh1 C19 C26 110.4(3) yes
C20 C19 C26 124.3(6) yes
Rh1 C20 C19 73.3(3) yes
Rh1 C20 C21 108.2(3) yes
C19 C20 C21 126.9(5) yes
C20 C21 C22 113.6(5) yes
C21 C22 C23 113.3(5) yes
Rh1 C23 C22 111.2(3) yes
Rh1 C23 C24 70.8(3) yes
C22 C23 C24 124.2(4) yes
Rh1 C24 C23 72.4(3) yes
Rh1 C24 C25 107.8(3) yes
C23 C24 C25 125.6(5) yes
C24 C25 C26 114.4(4) yes
C19 C26 C25 114.6(5) yes
N3 C4 H4 126.485 no
C5 C4 H4 126.481 no
N1 C5 H5 126.445 no
C4 C5 H5 126.448 no
N1 C6 H6 107.537 no
C7 C6 H6 107.538 no
C11 C6 H6 107.539 no
C6 C7 H7A 109.758 no
C6 C7 H7B 109.759 no
C8 C7 H7A 109.755 no
C8 C7 H7B 109.747 no
H7A C7 H7B 108.216 no
C7 C8 H8A 109.319 no
C7 C8 H8B 109.316 no
C9 C8 H8A 109.314 no
C9 C8 H8B 109.312 no
H8A C8 H8B 107.957 no
C8 C9 H9A 109.391 no
C8 C9 H9B 109.386 no
C10 C9 H9A 109.390 no
C10 C9 H9B 109.392 no
H9A C9 H9B 108.003 no
C9 C10 H10A 109.350 no
C9 C10 H10B 109.347 no
C11 C10 H10A 109.351 no
C11 C10 H10B 109.355 no
H10A C10 H10B 107.986 no
C6 C11 H11A 109.577 no
C6 C11 H11B 109.586 no
C10 C11 H11A 109.579 no
C10 C11 H11B 109.579 no
H11A C11 H11B 108.123 no
N3 C12 H12 107.093 no
C13 C12 H12 107.087 no
C17 C12 H12 107.094 no
C12 C13 H13A 109.637 no
C12 C13 H13B 109.637 no
C14 C13 H13A 109.645 no
C14 C13 H13B 109.640 no
H13A C13 H13B 108.157 no
C13 C14 H14A 109.398 no
C13 C14 H14B 109.386 no
C15 C14 H14A 109.400 no
C15 C14 H14B 109.391 no
H14A C14 H14B 108.009 no
C14 C15 H15A 109.445 no
C14 C15 H15B 109.442 no
C16 C15 H15A 109.445 no
C16 C15 H15B 109.437 no
H15A C15 H15B 108.046 no
C15 C16 H16A 109.158 no
C15 C16 H16B 109.157 no
C17 C16 H16A 109.158 no
C17 C16 H16B 109.158 no
H16A C16 H16B 107.879 no
C12 C17 H17A 109.429 no
C12 C17 H17B 109.422 no
C16 C17 H17A 109.420 no
C16 C17 H17B 109.420 no
H17A C17 H17B 108.028 no
Rh1 C19 H19 89.210 no
C20 C19 H19 117.835 no
C26 C19 H19 117.830 no
Rh1 C20 H20 88.428 no
C19 C20 H20 116.523 no
C21 C20 H20 116.531 no
C20 C21 H21A 108.843 no
C20 C21 H21B 108.847 no
C22 C21 H21A 108.847 no
C22 C21 H21B 108.847 no
H21A C21 H21B 107.705 no
C21 C22 H22A 108.903 no
C21 C22 H22B 108.905 no
C23 C22 H22A 108.907 no
C23 C22 H22B 108.908 no
H22A C22 H22B 107.738 no
Rh1 C23 H23 88.044 no
C22 C23 H23 117.892 no
C24 C23 H23 117.892 no
Rh1 C24 H24 89.830 no
C23 C24 H24 117.199 no
C25 C24 H24 117.200 no
C24 C25 H25A 108.665 no
C24 C25 H25B 108.661 no
C26 C25 H25A 108.661 no
C26 C25 H25B 108.667 no
H25A C25 H25B 107.603 no
C19 C26 H26A 108.607 no
C19 C26 H26B 108.614 no
C25 C26 H26A 108.616 no
C25 C26 H26B 108.617 no
H26A C26 H26B 107.570 no

loop_
_geom_bond_atom_site_label_1
_geom_bond_atom_site_label_2
_geom_bond_distance
_geom_bond_publ_flag
Rh1 C2 2.042(5) yes
Rh1 C18 2.067(5) yes
Rh1 C19 2.210(5) yes
Rh1 C20 2.174(5) yes
Rh1 C23 2.193(6) yes
Rh1 C24 2.173(5) yes
F1 C18 1.366(6) yes
F2 C18 1.331(8) yes
F3 C18 1.354(6) yes
N1 C2 1.354(5) yes
N1 C5 1.386(8) yes
N1 C6 1.469(6) yes
N3 C2 1.351(7) yes
N3 C4 1.379(7) yes
N3 C12 1.470(5) yes
C4 C5 1.331(6) yes
C6 C7 1.524(7) yes
C6 C11 1.522(6) yes
C7 C8 1.520(8) yes
C8 C9 1.522(8) yes
C9 C10 1.513(8) yes
C10 C11 1.527(8) yes
C12 C13 1.514(7) yes
C12 C17 1.512(6) yes
C13 C14 1.513(6) yes
C14 C15 1.520(7) yes
C15 C16 1.514(9) yes
C16 C17 1.519(7) yes
C19 C20 1.367(7) yes
C19 C26 1.493(7) yes
C20 C21 1.502(10) yes
C21 C22 1.523(7) yes
C22 C23 1.515(8) yes
C23 C24 1.380(6) yes
C24 C25 1.500(7) yes
C25 C26 1.516(7) yes
C4 H4 0.950 no
C5 H5 0.950 no
C6 H6 1.000 no
C7 H7A 0.990 no
C7 H7B 0.990 no
C8 H8A 0.990 no
C8 H8B 0.990 no
C9 H9A 0.990 no
C9 H9B 0.990 no
C10 H10A 0.990 no
C10 H10B 0.990 no
C11 H11A 0.990 no
C11 H11B 0.990 no
C12 H12 1.000 no
C13 H13A 0.990 no
C13 H13B 0.990 no
C14 H14A 0.990 no
C14 H14B 0.990 no
C15 H15A 0.990 no
C15 H15B 0.990 no
C16 H16A 0.990 no
C16 H16B 0.990 no
C17 H17A 0.990 no
C17 H17B 0.990 no
C19 H19 0.950 no
C20 H20 0.950 no
C21 H21A 0.990 no
C21 H21B 0.990 no
C22 H22A 0.990 no
C22 H22B 0.990 no
C23 H23 0.950 no
C24 H24 0.950 no
C25 H25A 0.990 no
C25 H25B 0.990 no
C26 H26A 0.990 no
C26 H26B 0.990 no

loop_
_geom_contact_atom_site_label_1
_geom_contact_atom_site_label_2
_geom_contact_distance
_geom_contact_publ_flag
_geom_contact_site_symmetry_2
Rh1 C6 3.461(4) no .
Rh1 C12 3.400(5) no .
F1 N1 3.372(5) no .
F1 C2 3.172(6) no .
F1 C6 3.265(5) no .
F1 C7 3.240(6) no .
F2 N3 3.395(5) no .
F2 C2 3.046(5) no .
F2 C12 3.576(6) no .
F2 C13 3.369(7) no .
F3 C23 3.064(6) no .
F3 C24 3.031(6) no .
N1 C12 3.566(5) no .
N1 C18 3.573(6) no .
N3 C6 3.562(5) no .
C2 C7 3.568(6) no .
C2 C11 3.495(6) no .
C2 C13 3.485(7) no .
C2 C17 3.567(6) no .
C4 C13 3.170(6) no .
C4 C17 3.111(6) no .
C5 C7 3.147(7) no .
C5 C11 3.160(8) no .
C6 C9 2.927(6) no .
C7 C10 2.937(8) no .
C8 C11 2.924(7) no .
C12 C15 2.926(7) no .
C13 C16 2.921(7) no .
C14 C17 2.921(7) no .
C19 C22 3.088(9) no .
C20 C25 3.406(6) no .
C21 C24 3.433(7) no .
C21 C26 3.112(8) no .
C22 C25 3.106(8) no .
C22 C26 3.040(8) no .
C23 C26 3.083(7) no .
F1 C8 3.439(7) no 2_565
F2 C4 3.537(8) no 2_555
F2 C25 3.596(6) no 2_655
F3 C14 3.432(8) no 2_655
C4 F2 3.537(8) no 2_555
C8 F1 3.439(7) no 2_565
C14 F3 3.432(8) no 2_655
C25 F2 3.596(6) no 2_655
Rh1 H6 2.8400 no .
Rh1 H12 2.7683 no .
Rh1 H21B 3.3005 no .
Rh1 H25B 3.3080 no .
F1 H6 2.7978 no .
F1 H7A 2.5202 no .
F1 H8B 3.5383 no .
F1 H23 3.1973 no .
F2 H12 3.3435 no .
F2 H13B 2.5038 no .
F2 H24 3.2280 no .
F3 H23 2.4548 no .
F3 H24 2.3868 no .
N1 H4 3.1090 no .
N1 H7A 2.6736 no .
N1 H7B 2.7218 no .
N1 H11A 2.6409 no .
N1 H11B 2.6943 no .
N1 H20 2.9342 no .
N3 H5 3.1018 no .
N3 H13A 2.7131 no .
N3 H13B 2.6489 no .
N3 H17A 2.6921 no .
N3 H17B 2.6595 no .
N3 H19 2.9052 no .
C2 H4 3.1595 no .
C2 H5 3.1614 no .
C2 H6 2.5178 no .
C2 H7A 3.5032 no .
C2 H11A 3.3795 no .
C2 H12 2.5198 no .
C2 H13B 3.3615 no .
C2 H17B 3.5057 no .
C2 H19 2.6473 no .
C2 H20 2.5958 no .
C4 H12 3.3003 no .
C4 H13A 2.9557 no .
C4 H13B 3.3842 no .
C4 H17A 2.8659 no .
C4 H17B 3.3159 no .
C5 H6 3.3177 no .
C5 H7A 3.3448 no .
C5 H7B 2.9260 no .
C5 H11A 3.3674 no .
C5 H11B 2.9316 no .
C6 H5 2.8555 no .
C6 H8A 3.3431 no .
C6 H8B 2.7039 no .
C6 H9B 3.3074 no .
C6 H10A 3.3549 no .
C6 H10B 2.7329 no .
C6 H20 2.9411 no .
C7 H5 3.1474 no .
C7 H9A 3.3628 no .
C7 H9B 2.7536 no .
C7 H10B 3.3084 no .
C7 H11A 3.3571 no .
C7 H11B 2.7167 no .
C8 H6 2.6418 no .
C8 H10A 3.3540 no .
C8 H10B 2.7488 no .
C8 H11B 3.2731 no .
C9 H6 3.1925 no .
C9 H7A 3.3666 no .
C9 H7B 2.7415 no .
C9 H11A 3.3596 no .
C9 H11B 2.7469 no .
C10 H6 2.6629 no .
C10 H7B 3.2735 no .
C10 H8A 3.3524 no .
C10 H8B 2.7426 no .
C11 H5 3.2038 no .
C11 H7A 3.3581 no .
C11 H7B 2.7146 no .
C11 H8B 3.2802 no .
C11 H9A 3.3602 no .
C11 H9B 2.7552 no .
C11 H20 3.0427 no .
C12 H4 2.8314 no .
C12 H14A 2.6961 no .
C12 H14B 3.3357 no .
C12 H15A 3.3065 no .
C12 H16A 2.7487 no .
C12 H16B 3.3461 no .
C12 H19 2.8783 no .
C13 H4 3.2153 no .
C13 H15A 2.7416 no .
C13 H15B 3.3520 no .
C13 H16A 3.3086 no .
C13 H17A 2.7257 no .
C13 H17B 3.3445 no .
C14 H12 2.6311 no .
C14 H16A 2.7522 no .
C14 H16B 3.3483 no .
C14 H17A 3.2945 no .
C15 H12 3.1934 no .
C15 H13A 2.7220 no .
C15 H13B 3.3554 no .
C15 H17A 2.7724 no .
C15 H17B 3.3624 no .
C16 H12 2.6688 no .
C16 H13A 3.2492 no .
C16 H14A 2.7380 no .
C16 H14B 3.3502 no .
C17 H4 3.1000 no .
C17 H13A 2.7104 no .
C17 H13B 3.3463 no .
C17 H14A 3.2654 no .
C17 H15A 2.7756 no .
C17 H15B 3.3630 no .
C17 H19 3.1164 no .
C18 H6 3.3323 no .
C18 H12 3.5918 no .
C18 H13B 3.5603 no .
C18 H23 2.6608 no .
C18 H24 2.5847 no .
C19 H12 3.0116 no .
C19 H17B 3.4472 no .
C19 H21A 2.9373 no .
C19 H21B 3.3221 no .
C19 H22B 3.1563 no .
C19 H24 3.5167 no .
C19 H25A 3.3240 no .
C19 H25B 2.9477 no .
C20 H6 3.1663 no .
C20 H11A 3.2962 no .
C20 H22A 3.3316 no .
C20 H22B 2.9336 no .
C20 H23 3.3593 no .
C20 H26A 3.2564 no .
C20 H26B 2.6452 no .
C21 H19 3.3947 no .
C21 H23 3.0197 no .
C21 H26B 2.7778 no .
C22 H20 3.2891 no .
C22 H24 3.3923 no .
C22 H25A 3.2600 no .
C22 H26B 2.6678 no .
C23 H20 3.4843 no .
C23 H21A 3.3411 no .
C23 H21B 2.9397 no .
C23 H25A 2.9268 no .
C23 H25B 3.3227 no .
C23 H26B 3.1653 no .
C24 H19 3.3899 no .
C24 H22A 3.2823 no .
C24 H22B 2.6698 no .
C24 H26A 3.3277 no .
C24 H26B 2.9494 no .
C25 H12 3.5479 no .
C25 H19 3.0288 no .
C25 H22B 2.7655 no .
C25 H23 3.3934 no .
C26 H12 3.5755 no .
C26 H20 3.3579 no .
C26 H21A 3.2875 no .
C26 H22B 2.6639 no .
C26 H24 3.2964 no .
H4 H5 2.4600 no .
H4 H13A 2.7312 no .
H4 H13B 3.5887 no .
H4 H17A 2.5700 no .
H4 H17B 3.4436 no .
H5 H7A 3.4799 no .
H5 H7B 2.6418 no .
H5 H11A 3.5670 no .
H5 H11B 2.7030 no .
H6 H7A 2.3692 no .
H6 H7B 2.8668 no .
H6 H8A 3.5523 no .
H6 H8B 2.4758 no .
H6 H10A 3.5745 no .
H6 H10B 2.5142 no .
H6 H11A 2.3631 no .
H6 H11B 2.8639 no .
H6 H20 2.5116 no .
H6 H21B 3.1621 no .
H7A H8A 2.3797 no .
H7A H8B 2.3555 no .
H7B H8A 2.3599 no .
H7B H8B 2.8702 no .
H7B H9B 2.6119 no .
H7B H11B 2.5551 no .
H8A H9A 2.3851 no .
H8A H9B 2.3452 no .
H8B H9A 2.3445 no .
H8B H9B 2.8677 no .
H8B H10B 2.6187 no .
H9A H10A 2.3833 no .
H9A H10B 2.3310 no .
H9B H10A 2.3315 no .
H9B H10B 2.8603 no .
H9B H11B 2.6240 no .
H10A H11A 2.3905 no .
H10A H11B 2.3564 no .
H10B H11A 2.3542 no .
H10B H11B 2.8735 no .
H10B H20 3.5468 no .
H10B H21B 3.1841 no .
H11A H20 2.3760 no .
H11A H21B 3.5838 no .
H12 H13A 2.8539 no .
H12 H13B 2.3530 no .
H12 H14A 2.4615 no .
H12 H14B 3.5381 no .
H12 H16A 2.5416 no .
H12 H16B 3.5807 no .
H12 H17A 2.8514 no .
H12 H17B 2.3376 no .
H12 H19 2.3551 no .
H12 H24 3.5155 no .
H12 H25B 3.0798 no .
H13A H14A 2.8652 no .
H13A H14B 2.3563 no .
H13A H15A 2.5904 no .
H13A H17A 2.5701 no .
H13B H14A 2.3538 no .
H13B H14B 2.3691 no .
H14A H15A 2.8672 no .
H14A H15B 2.3443 no .
H14A H16A 2.6220 no .
H14B H15A 2.3448 no .
H14B H15B 2.3859 no .
H15A H16A 2.8593 no .
H15A H16B 2.3259 no .
H15A H17A 2.6664 no .
H15B H16A 2.3230 no .
H15B H16B 2.3888 no .
H16A H17A 2.8629 no .
H16A H17B 2.3299 no .
H16A H19 3.5720 no .
H16A H25B 3.5537 no .
H16A H26A 3.5692 no .
H16B H17A 2.3324 no .
H16B H17B 2.3896 no .
H17B H19 2.5212 no .
H19 H20 2.2353 no .
H19 H25B 3.1568 no .
H19 H26A 2.3082 no .
H19 H26B 2.8305 no .
H20 H21A 2.6415 no .
H20 H21B 2.2594 no .
H20 H26B 3.5572 no .
H21A H22A 2.4923 no .
H21A H22B 2.2340 no .
H21A H26B 2.7134 no .
H21B H22A 2.2335 no .
H21B H22B 2.8251 no .
H21B H23 3.1295 no .
H22A H23 2.3411 no .
H22A H26B 3.5573 no .
H22B H23 2.8572 no .
H22B H24 3.5820 no .
H22B H25A 2.6792 no .
H22B H26A 3.5531 no .
H22B H26B 2.0774 no .
H23 H24 2.2593 no .
H24 H25A 2.6442 no .
H24 H25B 2.2647 no .
H25A H26A 2.4878 no .
H25A H26B 2.2140 no .
H25B H26A 2.2144 no .
H25B H26B 2.8106 no .
F1 H7A 3.3011 no 2_565
F1 H8A 2.7675 no 2_565
F1 H8B 3.3964 no 2_565
F1 H13A 3.5135 no 2_555
F1 H15A 2.9136 no 1_565
F2 H4 2.8272 no 2_555
F2 H8A 3.0824 no 2_565
F2 H13A 3.2041 no 2_555
F2 H24 3.1273 no 2_655
F2 H25A 3.4602 no 2_655
F2 H25B 3.1419 no 2_655
F3 H8A 2.6556 no 2_565
F3 H14A 2.4773 no 2_655
F3 H15A 3.3862 no 1_565
F3 H15B 3.2289 no 1_565
F3 H24 3.5440 no 2_655
F3 H25B 3.0626 no 2_655
C4 H13A 3.5995 no 2_555
C4 H13B 2.9903 no 2_555
C4 H21A 3.4454 no 2_556
C4 H25A 2.8505 no 1_455
C5 H13A 3.4504 no 2_555
C5 H13B 3.0722 no 2_555
C5 H14B 3.2324 no 2_555
C5 H22B 3.3957 no 1_455
C5 H25A 3.0357 no 1_455
C7 H14B 2.9703 no 2_555
C8 H17A 3.5432 no 1_565
C8 H25B 3.4568 no 1_465
C9 H10A 3.4892 no 2_466
C9 H21A 3.3719 no 2_566
C9 H22A 3.4764 no 2_566
C9 H25A 3.5697 no 1_465
C9 H25B 3.2718 no 1_465
C9 H26A 3.1688 no 1_465
C10 H9B 3.4207 no 2_466
C10 H16B 3.4846 no 2_556
C10 H21A 3.5525 no 2_566
C10 H21B 3.4084 no 2_566
C10 H22A 3.0766 no 2_566
C11 H26A 2.9424 no 2_556
C14 H5 3.5886 no 2_555
C14 H7A 3.3795 no 2_555
C14 H7B 3.2574 no 2_555
C14 H15B 3.3451 no 2_645
C15 H7A 3.5474 no 2_555
C15 H15B 3.5567 no 2_645
C15 H23 3.1553 no 1_545
C16 H10A 3.3399 no 2_556
C16 H22A 3.3807 no 1_545
C16 H23 3.4560 no 1_545
C17 H8B 3.5824 no 1_545
C17 H21A 3.3485 no 2_556
C18 H8A 3.1718 no 2_565
C19 H11A 3.1248 no 2_556
C20 H17B 3.2069 no 2_556
C21 H9A 3.2059 no 2_566
C21 H10B 3.2804 no 2_566
C21 H16B 3.4878 no 1_565
C21 H17A 3.5571 no 2_556
C21 H17B 3.2386 no 2_556
C22 H5 3.0240 no 1_655
C22 H9A 3.3026 no 2_566
C22 H10A 3.3030 no 2_566
C22 H11B 3.5657 no 1_655
C22 H16B 3.2524 no 1_565
C22 H26B 3.5423 no 2_656
C23 H5 2.8978 no 1_655
C23 H14B 3.5085 no 2_655
C23 H15B 3.4242 no 1_565
C23 H16B 3.4512 no 1_565
C24 H5 2.9942 no 1_655
C25 H4 3.1370 no 1_655
C25 H5 3.2964 no 1_655
C25 H8A 3.5899 no 1_645
C25 H9A 3.0654 no 1_645
C26 H9A 3.2082 no 1_645
C26 H11A 3.2260 no 2_556
C26 H11B 3.3150 no 2_556
C26 H22B 3.2511 no 2_656
C26 H26B 3.5950 no 2_656
H4 F2 2.8272 no 2_555
H4 C25 3.1370 no 1_455
H4 H8B 3.5644 no 1_545
H4 H9A 3.5828 no 1_545
H4 H13B 2.9666 no 2_555
H4 H21A 3.2354 no 2_556
H4 H25A 2.2851 no 1_455
H4 H25B 3.3247 no 1_455
H5 C14 3.5886 no 2_555
H5 C22 3.0240 no 1_455
H5 C23 2.8978 no 1_455
H5 C24 2.9942 no 1_455
H5 C25 3.2964 no 1_455
H5 H13B 3.1249 no 2_555
H5 H14B 2.8475 no 2_555
H5 H22A 3.0639 no 1_455
H5 H22B 2.6102 no 1_455
H5 H23 3.3647 no 1_455
H5 H24 3.4600 no 1_455
H5 H25A 2.6869 no 1_455
H5 H26B 3.5409 no 2_556
H7A F1 3.3011 no 2_565
H7A C14 3.3795 no 2_555
H7A C15 3.5474 no 2_555
H7A H13A 3.0552 no 2_555
H7A H14B 2.7471 no 2_555
H7A H15A 2.9015 no 2_555
H7B C14 3.2574 no 2_555
H7B H14B 2.3234 no 2_555
H7B H15A 3.4809 no 2_555
H7B H22A 3.5236 no 1_455
H8A F1 2.7675 no 2_565
H8A F2 3.0824 no 2_565
H8A F3 2.6556 no 2_565
H8A C18 3.1718 no 2_565
H8A C25 3.5899 no 1_465
H8A H25A 3.5020 no 1_465
H8A H25B 2.7945 no 1_465
H8B F1 3.3964 no 2_565
H8B C17 3.5824 no 1_565
H8B H4 3.5644 no 1_565
H8B H15A 3.1867 no 1_565
H8B H17A 2.6502 no 1_565
H9A C21 3.2059 no 2_566
H9A C22 3.3026 no 2_566
H9A C25 3.0654 no 1_465
H9A C26 3.2082 no 1_465
H9A H4 3.5828 no 1_565
H9A H11B 3.4862 no 2_466
H9A H17A 3.5383 no 1_565
H9A H21A 2.5453 no 2_566
H9A H21B 3.3672 no 2_566
H9A H22A 2.9897 no 2_566
H9A H22B 3.1542 no 2_566
H9A H25A 2.7418 no 1_465
H9A H25B 2.8055 no 1_465
H9A H26A 2.6257 no 1_465
H9A H26B 3.4441 no 1_465
H9B C10 3.4207 no 2_466
H9B H10A 2.6179 no 2_466
H9B H11B 3.1235 no 2_466
H9B H16A 2.9970 no 1_465
H9B H25B 3.1343 no 1_465
H9B H26A 2.7933 no 1_465
H10A C9 3.4892 no 2_466
H10A C16 3.3399 no 2_556
H10A C22 3.3030 no 2_566
H10A H9B 2.6179 no 2_466
H10A H10A 3.3408 no 2_466
H10A H11B 3.1560 no 2_466
H10A H16A 2.8809 no 2_556
H10A H16B 2.9245 no 2_556
H10A H17B 3.5951 no 2_556
H10A H21B 3.3200 no 2_566
H10A H22A 2.4243 no 2_566
H10B C21 3.2804 no 2_566
H10B H16B 3.1457 no 2_556
H10B H17A 3.5653 no 1_565
H10B H17B 3.4627 no 2_556
H10B H21A 3.1047 no 2_566
H10B H21B 2.7329 no 2_566
H10B H22A 3.0550 no 2_566
H11A C19 3.1248 no 2_556
H11A C26 3.2260 no 2_556
H11A H16A 3.4944 no 2_556
H11A H17B 2.7912 no 2_556
H11A H19 2.7622 no 2_556
H11A H26A 2.5324 no 2_556
H11B C22 3.5657 no 1_455
H11B C26 3.3150 no 2_556
H11B H9A 3.4862 no 2_466
H11B H9B 3.1235 no 2_466
H11B H10A 3.1560 no 2_466
H11B H22A 3.0014 no 1_455
H11B H22B 3.2015 no 1_455
H11B H26A 2.4687 no 2_556
H11B H26B 3.4312 no 2_556
H13A F1 3.5135 no 2_555
H13A F2 3.2041 no 2_555
H13A C4 3.5995 no 2_555
H13A C5 3.4504 no 2_555
H13A H7A 3.0552 no 2_555
H13B C4 2.9903 no 2_555
H13B C5 3.0722 no 2_555
H13B H4 2.9666 no 2_555
H13B H5 3.1249 no 2_555
H13B H24 3.3579 no 2_655
H14A F3 2.4773 no 2_655
H14A H15B 3.0918 no 2_645
H14A H23 3.1472 no 2_655
H14A H24 3.0910 no 2_655
H14B C5 3.2324 no 2_555
H14B C7 2.9703 no 2_555
H14B C23 3.5085 no 2_655
H14B H5 2.8475 no 2_555
H14B H7A 2.7471 no 2_555
H14B H7B 2.3234 no 2_555
H14B H15B 2.9606 no 2_645
H14B H23 3.1728 no 2_655
H15A F1 2.9136 no 1_545
H15A F3 3.3862 no 1_545
H15A H7A 2.9015 no 2_555
H15A H7B 3.4809 no 2_555
H15A H8B 3.1867 no 1_545
H15A H23 3.1194 no 1_545
H15B F3 3.2289 no 1_545
H15B C14 3.3451 no 2_645
H15B C15 3.5567 no 2_645
H15B C23 3.4242 no 1_545
H15B H14A 3.0918 no 2_645
H15B H14B 2.9606 no 2_645
H15B H15B 2.8783 no 2_645
H15B H23 2.5569 no 1_545
H16A H9B 2.9970 no 1_645
H16A H10A 2.8809 no 2_556
H16A H11A 3.4944 no 2_556
H16A H22A 3.2931 no 1_545
H16B C10 3.4846 no 2_556
H16B C21 3.4878 no 1_545
H16B C22 3.2524 no 1_545
H16B C23 3.4512 no 1_545
H16B H10A 2.9245 no 2_556
H16B H10B 3.1457 no 2_556
H16B H21B 2.8124 no 1_545
H16B H22A 2.6485 no 1_545
H16B H23 2.9083 no 1_545
H17A C8 3.5432 no 1_545
H17A C21 3.5571 no 2_556
H17A H8B 2.6502 no 1_545
H17A H9A 3.5383 no 1_545
H17A H10B 3.5653 no 1_545
H17A H21A 2.8698 no 2_556
H17A H21B 3.4383 no 2_556
H17B C20 3.2069 no 2_556
H17B C21 3.2386 no 2_556
H17B H10A 3.5951 no 2_556
H17B H10B 3.4627 no 2_556
H17B H11A 2.7912 no 2_556
H17B H20 2.8787 no 2_556
H17B H21A 2.9070 no 2_556
H17B H21B 3.0723 no 2_556
H19 H11A 2.7622 no 2_556
H19 H20 3.1383 no 2_556
H20 H17B 2.8787 no 2_556
H20 H19 3.1383 no 2_556
H21A C4 3.4454 no 2_556
H21A C9 3.3719 no 2_566
H21A C10 3.5525 no 2_566
H21A C17 3.3485 no 2_556
H21A H4 3.2354 no 2_556
H21A H9A 2.5453 no 2_566
H21A H10B 3.1047 no 2_566
H21A H17A 2.8698 no 2_556
H21A H17B 2.9070 no 2_556
H21A H25A 3.1844 no 2_656
H21B C10 3.4084 no 2_566
H21B H9A 3.3672 no 2_566
H21B H10A 3.3200 no 2_566
H21B H10B 2.7329 no 2_566
H21B H16B 2.8124 no 1_565
H21B H17A 3.4383 no 2_556
H21B H17B 3.0723 no 2_556
H22A C9 3.4764 no 2_566
H22A C10 3.0766 no 2_566
H22A C16 3.3807 no 1_565
H22A H5 3.0639 no 1_655
H22A H7B 3.5236 no 1_655
H22A H9A 2.9897 no 2_566
H22A H10A 2.4243 no 2_566
H22A H10B 3.0550 no 2_566
H22A H11B 3.0014 no 1_655
H22A H16A 3.2931 no 1_565
H22A H16B 2.6485 no 1_565
H22B C5 3.3957 no 1_655
H22B C26 3.2511 no 2_656
H22B H5 2.6102 no 1_655
H22B H9A 3.1542 no 2_566
H22B H11B 3.2015 no 1_655
H22B H25A 3.5693 no 2_656
H22B H26A 3.0464 no 2_656
H22B H26B 2.5850 no 2_656
H23 C15 3.1553 no 1_565
H23 C16 3.4560 no 1_565
H23 H5 3.3647 no 1_655
H23 H14A 3.1472 no 2_655
H23 H14B 3.1728 no 2_655
H23 H15A 3.1194 no 1_565
H23 H15B 2.5569 no 1_565
H23 H16B 2.9083 no 1_565
H24 F2 3.1273 no 2_655
H24 F3 3.5440 no 2_655
H24 H5 3.4600 no 1_655
H24 H13B 3.3579 no 2_655
H24 H14A 3.0910 no 2_655
H24 H24 3.4836 no 2_655
H25A F2 3.4602 no 2_655
H25A C4 2.8505 no 1_655
H25A C5 3.0357 no 1_655
H25A C9 3.5697 no 1_645
H25A H4 2.2851 no 1_655
H25A H5 2.6869 no 1_655
H25A H8A 3.5020 no 1_645
H25A H9A 2.7418 no 1_645
H25A H21A 3.1844 no 2_656
H25A H22B 3.5693 no 2_656
H25A H26B 3.3548 no 2_656
H25B F2 3.1419 no 2_655
H25B F3 3.0626 no 2_655
H25B C8 3.4568 no 1_645
H25B C9 3.2718 no 1_645
H25B H4 3.3247 no 1_655
H25B H8A 2.7945 no 1_645
H25B H9A 2.8055 no 1_645
H25B H9B 3.1343 no 1_645
H26A C9 3.1688 no 1_645
H26A C11 2.9424 no 2_556
H26A H9A 2.6257 no 1_645
H26A H9B 2.7933 no 1_645
H26A H11A 2.5324 no 2_556
H26A H11B 2.4687 no 2_556
H26A H22B 3.0464 no 2_656
H26B C22 3.5423 no 2_656
H26B C26 3.5950 no 2_656
H26B H5 3.5409 no 2_556
H26B H9A 3.4441 no 1_645
H26B H11B 3.4312 no 2_556
H26B H22B 2.5850 no 2_656
H26B H25A 3.3548 no 2_656
H26B H26B 2.6900 no 2_656

loop_
_geom_torsion_atom_site_label_1
_geom_torsion_atom_site_label_2
_geom_torsion_atom_site_label_3
_geom_torsion_atom_site_label_4
_geom_torsion
_geom_torsion_publ_flag
C2 Rh1 C18 F1 67.4(4) no
C2 Rh1 C18 F2 -50.9(3) no
C2 Rh1 C18 F3 -176.4(3) no
C18 Rh1 C2 N1 -84.3(3) no
C18 Rh1 C2 N3 95.1(3) no
C2 Rh1 C19 C20 -91.1(2) no
C2 Rh1 C19 C26 148.5(3) no
C19 Rh1 C2 N1 109.6(3) no
C19 Rh1 C2 N3 -71.1(3) no
C2 Rh1 C20 C19 91.0(2) no
C2 Rh1 C20 C21 -144.8(2) no
C20 Rh1 C2 N1 73.2(3) no
C20 Rh1 C2 N3 -107.5(3) no
C2 Rh1 C24 C23 -178.5(3) no
C2 Rh1 C24 C25 -55.9(6) no
C24 Rh1 C2 N1 -173.6(3) no
C24 Rh1 C2 N3 5.7(6) no
C18 Rh1 C20 C19 -178.2(4) no
C18 Rh1 C20 C21 -54.0(7) no
C20 Rh1 C18 F1 -24.6(8) no
C20 Rh1 C18 F2 -142.9(5) no
C20 Rh1 C18 F3 91.6(6) no
C18 Rh1 C23 C22 151.0(2) no
C18 Rh1 C23 C24 -88.7(2) no
C23 Rh1 C18 F1 -100.5(4) no
C23 Rh1 C18 F2 141.2(3) no
C23 Rh1 C18 F3 15.6(3) no
C18 Rh1 C24 C23 93.2(2) no
C18 Rh1 C24 C25 -144.2(3) no
C24 Rh1 C18 F1 -137.4(4) no
C24 Rh1 C18 F2 104.3(3) no
C24 Rh1 C18 F3 -21.2(3) no
C19 Rh1 C20 C19 -0.0(3) no
C19 Rh1 C20 C21 124.2(5) no
C20 Rh1 C19 C20 0.0(3) no
C20 Rh1 C19 C26 -120.4(5) no
C19 Rh1 C23 C22 -42.6(2) no
C19 Rh1 C23 C24 77.59(19) no
C23 Rh1 C19 C20 77.0(2) no
C23 Rh1 C19 C26 -43.4(3) no
C19 Rh1 C24 C23 -99.2(2) no
C19 Rh1 C24 C25 23.4(3) no
C24 Rh1 C19 C20 113.3(3) no
C24 Rh1 C19 C26 -7.1(3) no
C20 Rh1 C23 C22 -6.9(2) no
C20 Rh1 C23 C24 113.3(2) no
C23 Rh1 C20 C19 -99.8(2) no
C23 Rh1 C20 C21 24.4(2) no
C20 Rh1 C24 C23 -66.0(2) no
C20 Rh1 C24 C25 56.6(3) no
C24 Rh1 C20 C19 -66.2(3) no
C24 Rh1 C20 C21 58.0(3) no
C23 Rh1 C24 C23 -0.0(2) no
C23 Rh1 C24 C25 122.7(4) no
C24 Rh1 C23 C22 -120.2(4) no
C24 Rh1 C23 C24 0.0(2) no
C2 N1 C5 C4 -0.1(5) no
C5 N1 C2 Rh1 179.0(3) no
C5 N1 C2 N3 -0.5(4) no
C2 N1 C6 C7 121.5(4) no
C2 N1 C6 C11 -114.1(4) no
C6 N1 C2 Rh1 -2.0(6) no
C6 N1 C2 N3 178.6(3) no
C5 N1 C6 C7 -59.6(5) no
C5 N1 C6 C11 64.9(6) no
C6 N1 C5 C4 -179.1(3) no
C2 N3 C4 C5 -1.0(5) no
C4 N3 C2 Rh1 -178.6(3) no
C4 N3 C2 N1 0.9(4) no
C2 N3 C12 C13 -111.3(5) no
C2 N3 C12 C17 123.1(4) no
C12 N3 C2 Rh1 -0.5(6) no
C12 N3 C2 N1 179.0(3) no
C4 N3 C12 C13 66.6(5) no
C4 N3 C12 C17 -59.0(6) no
C12 N3 C4 C5 -179.0(3) no
N3 C4 C5 N1 0.6(5) no
N1 C6 C7 C8 -176.6(3) no
N1 C6 C11 C10 176.3(4) no
C7 C6 C11 C10 -58.2(6) no
C11 C6 C7 C8 58.7(5) no
C6 C7 C8 C9 -57.2(6) no
C7 C8 C9 C10 55.4(7) no
C8 C9 C10 C11 -54.3(7) no
C9 C10 C11 C6 55.9(6) no
N3 C12 C13 C14 175.5(4) no
N3 C12 C17 C16 -177.7(4) no
C13 C12 C17 C16 56.0(6) no
C17 C12 C13 C14 -58.3(5) no
C12 C13 C14 C15 57.9(6) no
C13 C14 C15 C16 -55.4(7) no
C14 C15 C16 C17 53.2(7) no
C15 C16 C17 C12 -53.7(7) no
Rh1 C19 C20 Rh1 -0.000(17) no
Rh1 C19 C20 C21 -100.5(4) no
Rh1 C19 C26 C25 -11.0(6) no
C20 C19 C26 C25 -90.7(6) no
C26 C19 C20 Rh1 101.8(5) no
C26 C19 C20 C21 1.3(7) no
Rh1 C20 C21 C22 -38.9(5) no
C19 C20 C21 C22 43.6(7) no
C20 C21 C22 C23 34.5(6) no
C21 C22 C23 Rh1 -12.1(5) no
C21 C22 C23 C24 -92.7(5) no
Rh1 C23 C24 Rh1 0.000(17) no
Rh1 C23 C24 C25 -99.6(4) no
C22 C23 C24 Rh1 103.0(5) no
C22 C23 C24 C25 3.4(8) no
Rh1 C24 C25 C26 -37.1(6) no
C23 C24 C25 C26 43.6(8) no
C24 C25 C26 C19 33.0(8) no
